data_2239611
loop_
_publ_author_name
'Sarojini, Balladka K.'
'Manjula, Padmanabha S.'
'Narayana, B.'
'Jasinski, Jerry P.'

_publ_section_title
;
 4-[(<i>E</i>)-(4-Hydroxybenzylidene)amino]-3-methyl-1<i>H</i>-1,2,4-triazole-5(4<i>H</i>)-thione
;
_journal_coeditor_code SJ5405
_journal_issue 6
_journal_name_full 'Acta Crystallographica Section E'
_journal_page_first o733
_journal_page_last o734
_journal_paper_doi 10.1107/S1600536814012215
_journal_volume 70
_journal_year 2014
_chemical_formula_iupac 'C10 H10 N4 O S'
_chemical_formula_moiety 'C10 H10 N4 O S'
_chemical_formula_sum 'C10 H10 N4 O S'
_chemical_formula_weight 234.28
_chemical_name_systematic
;
4-[(<i>E</i>)-(4-Hydroxybenzylidene)amino]-3-methyl-1<i>H</i>-1,2,4-triazole-5(4<i>H</i>)-thione
;
_space_group_crystal_system triclinic
_space_group_IT_number 2
_space_group_name_Hall '-P 1'
_space_group_name_H-M_alt 'P -1'
_symmetry_space_group_name_Hall '-P 1'
_symmetry_space_group_name_H-M 'P -1'
_atom_sites_solution_hydrogens geom
_atom_sites_solution_primary direct
_audit_creation_method
;
  Olex2 1.2
  (compiled Apr 23 2013 17:54:37, GUI svn.r4466)
;
_cell_angle_alpha 84.104(8)
_cell_angle_beta 77.719(8)
_cell_angle_gamma 73.358(9)
_cell_formula_units_Z 2
_cell_length_a 5.7677(5)
_cell_length_b 7.7233(8)
_cell_length_c 12.7269(12)
_cell_measurement_reflns_used 1294
_cell_measurement_temperature 173(2)
_cell_measurement_theta_max 71.1260
_cell_measurement_theta_min 5.9780
_cell_volume 530.22(9)
_computing_cell_refinement 'CrysAlis PRO (Agilent, 2012)'
_computing_data_collection 'CrysAlis PRO (Agilent, 2012)'
_computing_data_reduction 'CrysAlis RED (Agilent, 2012)'
_computing_molecular_graphics 'OLEX2 (Dolomanov <i>et al.</i>, 2009)'
_computing_publication_material 'OLEX2 (Dolomanov <i>et al.</i>, 2009)'
_computing_structure_refinement 'SHELXL2012 (Sheldrick, 2008)'
_computing_structure_solution
;
SUPERFLIP (Palatinus <i>et al.</i>, 2012)
;
_diffrn_ambient_temperature 173(2)
_diffrn_detector_area_resol_mean 16.0416
_diffrn_measured_fraction_theta_full 0.994
_diffrn_measured_fraction_theta_max 0.964
_diffrn_measurement_device 'four-circle diffractometer'
_diffrn_measurement_device_type 'Agilent Eos Gemini'
_diffrn_measurement_method '\w scans'
_diffrn_radiation_monochromator graphite
_diffrn_radiation_type CuK\a
_diffrn_radiation_wavelength 1.54184
_diffrn_reflns_av_R_equivalents 0.0297
_diffrn_reflns_limit_h_max 7
_diffrn_reflns_limit_h_min -6
_diffrn_reflns_limit_k_max 9
_diffrn_reflns_limit_k_min -8
_diffrn_reflns_limit_l_max 15
_diffrn_reflns_limit_l_min -11
_diffrn_reflns_number 3082
_diffrn_reflns_theta_full 67.684
_diffrn_reflns_theta_max 71.332
_diffrn_reflns_theta_min 3.558
_exptl_absorpt_coefficient_mu 2.592
_exptl_absorpt_correction_T_max 1.00000
_exptl_absorpt_correction_T_min 0.72306
_exptl_absorpt_correction_type multi-scan
_exptl_absorpt_process_details
;
(CrysAlis PRO and CrysAlis RED; Agilent, 2012)
;
_exptl_crystal_colour colourless
_exptl_crystal_density_diffrn 1.467
_exptl_crystal_description prism
_exptl_crystal_F_000 244
_exptl_crystal_size_max 0.28
_exptl_crystal_size_mid 0.16
_exptl_crystal_size_min 0.12
_refine_diff_density_max 0.622
_refine_diff_density_min -0.398
_refine_ls_extinction_method none
_refine_ls_goodness_of_fit_ref 1.048
_refine_ls_hydrogen_treatment constr
_refine_ls_matrix_type full
_refine_ls_number_parameters 147
_refine_ls_number_reflns 1987
_refine_ls_number_restraints 0
_refine_ls_restrained_S_all 1.048
_refine_ls_R_factor_all 0.0630
_refine_ls_R_factor_gt 0.0540
_refine_ls_shift/su_max 0.001
_refine_ls_shift/su_mean 0.000
_refine_ls_structure_factor_coef Fsqd
_refine_ls_weighting_details
;
 w=1/[\s^2^(Fo^2^)+(0.0895P)^2^+0.0331P]
 where P=(Fo^2^+2Fc^2^)/3
;
_refine_ls_weighting_scheme calc
_refine_ls_wR_factor_gt 0.1407
_refine_ls_wR_factor_ref 0.1511
_reflns_number_gt 1658
_reflns_number_total 1987
_reflns_threshold_expression I>2\s(I)
_cod_data_source_file sj5405sup1.cif
_cod_data_source_block I
_cod_original_cell_volume 530.23(9)
_cod_database_code 2239611
_cod_database_fobs_code 2239611
_shelx_space_group_comment
;
The symmetry employed for this shelxl refinement is uniquely defined
by the following loop, which should always be used as a source of
symmetry information in preference to the above space-group names.
They are only intended as comments.
;

loop_
_space_group_symop_operation_xyz
'x, y, z'
'-x, -y, -z'

loop_
_atom_site_type_symbol
_atom_site_label
_atom_site_fract_x
_atom_site_fract_y
_atom_site_fract_z
_atom_site_U_iso_or_equiv
_atom_site_adp_type
_atom_site_calc_flag
_atom_site_occupancy
S S1 1.11567(12) 0.19885(9) 0.52135(5) 0.0379(3) Uani d 1
O O1 -0.1143(3) 0.9783(3) 0.86418(16) 0.0377(5) Uani d 1
H H1 -0.2048 1.0077 0.8180 0.057 Uiso calc 1
N N1 0.9248(4) 0.4001(3) 0.76560(17) 0.0283(5) Uani d 1
N N2 1.1501(4) 0.2819(3) 0.72431(16) 0.0256(4) Uani d 1
N N3 1.5264(4) 0.1215(3) 0.73740(18) 0.0307(5) Uani d 1
N N4 1.4752(4) 0.1066(3) 0.63900(17) 0.0300(5) Uani d 1
H H4 1.5835 0.0420 0.5881 0.036 Uiso calc 1
C C1 1.2477(4) 0.1981(3) 0.6267(2) 0.0265(5) Uani d 1
C C2 1.3255(4) 0.2280(3) 0.7878(2) 0.0287(5) Uani d 1
C C3 0.7774(5) 0.4764(3) 0.7032(2) 0.0318(6) Uani d 1
H H3 0.8179 0.4491 0.6293 0.038 Uiso calc 1
C C4 0.5459(4) 0.6061(3) 0.7454(2) 0.0276(5) Uani d 1
C C5 0.3644(5) 0.6680(4) 0.6829(2) 0.0322(6) Uani d 1
H H5 0.3944 0.6250 0.6126 0.039 Uiso calc 1
C C6 0.1427(5) 0.7901(3) 0.7209(2) 0.0316(6) Uani d 1
H H6 0.0210 0.8298 0.6773 0.038 Uiso calc 1
C C7 0.0976(4) 0.8550(3) 0.8236(2) 0.0289(5) Uani d 1
C C8 0.2773(5) 0.7967(3) 0.8869(2) 0.0327(6) Uani d 1
H H8 0.2482 0.8420 0.9566 0.039 Uiso calc 1
C C9 0.4976(5) 0.6732(3) 0.8483(2) 0.0324(6) Uani d 1
H H9 0.6186 0.6329 0.8923 0.039 Uiso calc 1
C C10 1.2826(5) 0.2836(4) 0.9004(2) 0.0384(6) Uani d 1
H H10A 1.1664 0.2240 0.9467 0.058 Uiso calc 1
H H10B 1.2139 0.4151 0.9029 0.058 Uiso calc 1
H H10C 1.4392 0.2481 0.9259 0.058 Uiso calc 1

loop_
_atom_site_aniso_label
_atom_site_aniso_U_11
_atom_site_aniso_U_22
_atom_site_aniso_U_33
_atom_site_aniso_U_12
_atom_site_aniso_U_13
_atom_site_aniso_U_23
S1 0.0299(4) 0.0437(4) 0.0324(4) 0.0105(3) -0.0096(3) -0.0190(3)
O1 0.0277(10) 0.0413(11) 0.0346(10) 0.0111(8) -0.0076(8) -0.0141(8)
N1 0.0209(10) 0.0271(10) 0.0295(11) 0.0057(8) -0.0011(8) -0.0113(8)
N2 0.0212(10) 0.0252(9) 0.0255(10) 0.0022(8) -0.0022(8) -0.0090(8)
N3 0.0262(11) 0.0329(11) 0.0286(11) 0.0026(9) -0.0061(8) -0.0104(8)
N4 0.0229(10) 0.0309(10) 0.0295(11) 0.0047(8) -0.0016(8) -0.0127(8)
C1 0.0229(11) 0.0252(11) 0.0257(11) 0.0025(9) -0.0016(9) -0.0085(9)
C2 0.0223(12) 0.0283(12) 0.0314(13) 0.0013(9) -0.0059(10) -0.0056(10)
C3 0.0280(13) 0.0294(12) 0.0313(13) 0.0013(10) -0.0011(10) -0.0077(10)
C4 0.0224(12) 0.0270(11) 0.0280(12) 0.0022(9) -0.0030(9) -0.0066(9)
C5 0.0322(13) 0.0355(13) 0.0240(12) 0.0016(11) -0.0048(10) -0.0121(10)
C6 0.0265(13) 0.0353(13) 0.0291(13) 0.0022(10) -0.0093(10) -0.0056(10)
C7 0.0218(12) 0.0258(11) 0.0334(13) 0.0021(9) -0.0024(10) -0.0063(10)
C8 0.0293(13) 0.0347(13) 0.0300(13) 0.0033(11) -0.0070(10) -0.0154(11)
C9 0.0251(13) 0.0350(13) 0.0324(13) 0.0060(10) -0.0099(10) -0.0118(11)
C10 0.0342(15) 0.0457(15) 0.0285(13) 0.0058(12) -0.0087(11) -0.0133(12)

loop_
_atom_type_symbol
_atom_type_description
_atom_type_scat_dispersion_real
_atom_type_scat_dispersion_imag
_atom_type_scat_source
C C 0.0181 0.0091 'International Tables Vol C Tables 4.2.6.8 and 6.1.1.4'
H H 0.0000 0.0000 'International Tables Vol C Tables 4.2.6.8 and 6.1.1.4'
N N 0.0311 0.0180 'International Tables Vol C Tables 4.2.6.8 and 6.1.1.4'
O O 0.0492 0.0322 'International Tables Vol C Tables 4.2.6.8 and 6.1.1.4'
S S 0.3331 0.5567 'International Tables Vol C Tables 4.2.6.8 and 6.1.1.4'

loop_
_geom_angle_atom_site_label_1
_geom_angle_atom_site_label_2
_geom_angle_atom_site_label_3
_geom_angle
C7 O1 H1 109.5
C3 N1 N2 119.5(2)
N1 N2 C1 133.6(2)
C2 N2 N1 118.42(19)
C2 N2 C1 108.01(19)
C2 N3 N4 104.1(2)
N3 N4 H4 122.8
C1 N4 N3 114.5(2)
C1 N4 H4 122.8
N2 C1 S1 130.18(18)
N4 C1 S1 127.45(18)
N4 C1 N2 102.3(2)
N2 C2 C10 123.3(2)
N3 C2 N2 111.1(2)
N3 C2 C10 125.6(2)
N1 C3 H3 120.2
N1 C3 C4 119.6(2)
C4 C3 H3 120.2
C5 C4 C3 120.1(2)
C5 C4 C9 118.0(2)
C9 C4 C3 121.9(2)
C4 C5 H5 119.3
C6 C5 C4 121.4(2)
C6 C5 H5 119.3
C5 C6 H6 120.1
C5 C6 C7 119.7(2)
C7 C6 H6 120.1
O1 C7 C6 122.3(2)
O1 C7 C8 117.8(2)
C8 C7 C6 119.8(2)
C7 C8 H8 120.1
C9 C8 C7 119.9(2)
C9 C8 H8 120.1
C4 C9 H9 119.5
C8 C9 C4 121.1(2)
C8 C9 H9 119.5
C2 C10 H10A 109.5
C2 C10 H10B 109.5
C2 C10 H10C 109.5
H10A C10 H10B 109.5
H10A C10 H10C 109.5
H10B C10 H10C 109.5

loop_
_geom_bond_atom_site_label_1
_geom_bond_atom_site_label_2
_geom_bond_distance
S1 C1 1.675(2)
O1 H1 0.8400
O1 C7 1.354(3)
N1 N2 1.388(3)
N1 C3 1.267(3)
N2 C1 1.392(3)
N2 C2 1.374(3)
N3 N4 1.369(3)
N3 C2 1.295(3)
N4 H4 0.8800
N4 C1 1.334(3)
C2 C10 1.488(4)
C3 H3 0.9500
C3 C4 1.454(3)
C4 C5 1.396(4)
C4 C9 1.401(4)
C5 H5 0.9500
C5 C6 1.378(4)
C6 H6 0.9500
C6 C7 1.394(4)
C7 C8 1.393(4)
C8 H8 0.9500
C8 C9 1.379(3)
C9 H9 0.9500
C10 H10A 0.9800
C10 H10B 0.9800
C10 H10C 0.9800

loop_
_geom_hbond_atom_site_label_D
_geom_hbond_atom_site_label_H
_geom_hbond_atom_site_label_A
_geom_hbond_site_symmetry_A
_geom_hbond_distance_DH
_geom_hbond_distance_HA
_geom_hbond_distance_DA
_geom_hbond_angle_DHA
O1 H1 N3 1_365 0.84 1.98 2.804(3) 165.1
N4 H4 S1 2_856 0.88 2.46 3.324(2) 166.1
C3 H3 S1 . 0.95 2.49 3.234(3) 134.9

loop_
_geom_torsion_atom_site_label_1
_geom_torsion_atom_site_label_2
_geom_torsion_atom_site_label_3
_geom_torsion_atom_site_label_4
_geom_torsion
O1 C7 C8 C9 -179.1(2)
N1 N2 C1 S1 -4.7(4)
N1 N2 C1 N4 178.3(2)
N1 N2 C2 N3 -178.6(2)
N1 N2 C2 C10 2.8(4)
N1 C3 C4 C5 -169.2(2)
N1 C3 C4 C9 11.1(4)
N2 N1 C3 C4 -177.4(2)
N3 N4 C1 S1 -175.24(19)
N3 N4 C1 N2 1.9(3)
N4 N3 C2 N2 -0.5(3)
N4 N3 C2 C10 178.1(3)
C1 N2 C2 N3 1.6(3)
C1 N2 C2 C10 -177.0(2)
C2 N2 C1 S1 175.0(2)
C2 N2 C1 N4 -2.0(3)
C2 N3 N4 C1 -0.9(3)
C3 N1 N2 C1 -12.7(4)
C3 N1 N2 C2 167.6(2)
C3 C4 C5 C6 179.6(2)
C3 C4 C9 C8 179.7(3)
C4 C5 C6 C7 0.5(4)
C5 C4 C9 C8 0.0(4)
C5 C6 C7 O1 178.4(3)
C5 C6 C7 C8 0.3(4)
C6 C7 C8 C9 -0.9(4)
C7 C8 C9 C4 0.7(4)
C9 C4 C5 C6 -0.6(4)
